data_7712147
loop_
_publ_author_name
'Meng, Lingyi'
'Deng, Yi-Fei'
'Holmes, Stephen M.'
'Zhang, Yuan-Zhu'

_publ_section_title
;
 Thermo- and photo-induced electron transfer in a series of
 [Fe<sub>2</sub>Co<sub>2</sub>] capsules.
;
_journal_issue 6
_journal_name_full 'Dalton transactions (Cambridge, England : 2003)'
_journal_page_first 1616
_journal_page_last 1622
_journal_paper_doi 10.1039/d2dt03328c
_journal_volume 52
_journal_year 2023
_chemical_formula_moiety 'C96 H112 B2 Co2 Fe2 N30, 2(Cl O4), 2(C2 H3 N)'
_chemical_formula_sum 'C100 H118 B2 Cl2 Co2 Fe2 N32 O8'
_chemical_formula_weight 2218.34
_space_group_crystal_system monoclinic
_space_group_IT_number 15
_space_group_name_Hall '-C 2yc'
_space_group_name_H-M_alt 'C 1 2/c 1'
_atom_sites_solution_hydrogens mixed
_atom_sites_solution_primary dual
_audit_creation_date 2019-11-19
_audit_creation_method
;
Olex2 1.2
(compiled 2018.05.29 svn.r3508 for OlexSys, GUI svn.r5506)
;
_audit_update_record
;
2020-07-06 deposited with the CCDC.	2022-12-26 downloaded from the CCDC.
;
_cell_angle_alpha 90
_cell_angle_beta 91.420(7)
_cell_angle_gamma 90
_cell_formula_units_Z 4
_cell_length_a 23.019(4)
_cell_length_b 17.917(3)
_cell_length_c 27.567(5)
_cell_measurement_reflns_used 9881
_cell_measurement_temperature 260(2)
_cell_measurement_theta_max 24.745
_cell_measurement_theta_min 2.306
_cell_volume 11366(3)
_computing_cell_refinement 'SAINT V8.38A (?, 2016)'
_computing_data_reduction 'SAINT V8.38A (?, 2016)'
_computing_molecular_graphics 'Olex2 (Dolomanov et al., 2009)'
_computing_publication_material 'Olex2 (Dolomanov et al., 2009)'
_computing_structure_refinement 'ShelXL (Sheldrick, 2015)'
_computing_structure_solution 'XT (Sheldrick, 2015)'
_diffrn_ambient_temperature 260.01
_diffrn_measured_fraction_theta_full 0.995
_diffrn_measured_fraction_theta_max 0.995
_diffrn_measurement_device_type 'Bruker APEX-II CCD'
_diffrn_measurement_method '\f and \w scans'
_diffrn_radiation_type MoK\a
_diffrn_radiation_wavelength 0.71073
_diffrn_reflns_av_R_equivalents 0.0631
_diffrn_reflns_av_unetI/netI 0.0387
_diffrn_reflns_Laue_measured_fraction_full 0.995
_diffrn_reflns_Laue_measured_fraction_max 0.995
_diffrn_reflns_limit_h_max 25
_diffrn_reflns_limit_h_min -27
_diffrn_reflns_limit_k_max 21
_diffrn_reflns_limit_k_min -21
_diffrn_reflns_limit_l_max 32
_diffrn_reflns_limit_l_min -32
_diffrn_reflns_number 68940
_diffrn_reflns_point_group_measured_fraction_full 0.995
_diffrn_reflns_point_group_measured_fraction_max 0.995
_diffrn_reflns_theta_full 24.778
_diffrn_reflns_theta_max 24.778
_diffrn_reflns_theta_min 2.273
_diffrn_standards_number 0
_exptl_absorpt_coefficient_mu 0.650
_exptl_absorpt_correction_T_max 0.7451
_exptl_absorpt_correction_T_min 0.6377
_exptl_absorpt_correction_type multi-scan
_exptl_absorpt_process_details
'SADABS-2016/2 (Bruker,2016/2) was used for absorption correction. wR2(int) was 0.0942 before and 0.0697 after correction. The Ratio of minimum to maximum transmission is 0.8559. The \l/2 correction factor is Not present.'
_exptl_crystal_colour 'clear reddish red'
_exptl_crystal_colour_lustre clear
_exptl_crystal_colour_modifier reddish
_exptl_crystal_colour_primary red
_exptl_crystal_density_diffrn 1.296
_exptl_crystal_description block
_exptl_crystal_F_000 4624
_exptl_crystal_size_max 0.3
_exptl_crystal_size_mid 0.2
_exptl_crystal_size_min 0.2
_refine_diff_density_max 0.894
_refine_diff_density_min -0.896
_refine_diff_density_rms 0.082
_refine_ls_extinction_method none
_refine_ls_goodness_of_fit_ref 1.117
_refine_ls_hydrogen_treatment mixed
_refine_ls_matrix_type full
_refine_ls_number_parameters 697
_refine_ls_number_reflns 9728
_refine_ls_number_restraints 901
_refine_ls_restrained_S_all 1.179
_refine_ls_R_factor_all 0.0973
_refine_ls_R_factor_gt 0.0745
_refine_ls_shift/su_max 0.003
_refine_ls_shift/su_mean 0.000
_refine_ls_structure_factor_coef Fsqd
_refine_ls_weighting_details 'w=1/[\s^2^(Fo^2^)+(0.0836P)^2^+69.2236P] where P=(Fo^2^+2Fc^2^)/3'
_refine_ls_weighting_scheme calc
_refine_ls_wR_factor_gt 0.1962
_refine_ls_wR_factor_ref 0.2140
_reflns_Friedel_coverage 0.000
_reflns_number_gt 7450
_reflns_number_total 9728
_reflns_threshold_expression 'I > 2\s(I)'
_cod_data_source_file d2dt03328c2.cif
_cod_data_source_block 260k1
_cod_depositor_comments 'Adding full bibliography for 7712143--7712148.cif.'
_cod_original_cell_volume 11366(4)
_cod_database_code 7712147
_shelx_shelxl_version_number 2014/7
_shelx_space_group_comment
;
The symmetry employed for this shelxl refinement is uniquely defined
by the following loop, which should always be used as a source of
symmetry information in preference to the above space-group names.
They are only intended as comments.
;
_shelx_estimated_absorpt_t_max 0.881
_shelx_estimated_absorpt_t_min 0.829
_olex2_refinement_description
;
1. Fixed Uiso
 At 1.2 times of:
  All C(H) groups, All C(H,H) groups, All N(H) groups
 At 1.5 times of:
  All C(H,H,H) groups
2. Restrained distances
 C50-C49
 1.5 with sigma of 0.02
 C49-N16
 1.15 with sigma of 0.02
 C28-C29
 1.5 with sigma of 0.02
 C31-C30
 1.5 with sigma of 0.02
 N16-C50
 2.7 with sigma of 0.02
3. Rigid bond restraints
 Cl1B, O4, O3A, O3B, Cl1A, O1, O2B, O2A
 with sigma for 1-2 distances of 0.001 and sigma for 1-3 distances of 0.001
 C30, C31, C32, C33, C34, C35, C36, N13, C37, C29, C28, N12, C27
 with sigma for 1-2 distances of 0.01 and sigma for 1-3 distances of 0.01
4. Uiso/Uaniso restraints and constraints
C49 \\sim N16 \\sim C50: within 2A with sigma of 0.001 and sigma for terminal
atoms of 0.02
Cl1A \\sim O2B \\sim O1 \\sim O2A \\sim Cl1B \\sim O4 \\sim O3B \\sim O3A:
within 2A with sigma of 0.01 and sigma for terminal atoms of 0.02
C28 \\sim C29 \\sim C30 \\sim C31 \\sim C32 \\sim C33 \\sim C34 \\sim C35 \\sim
C36: within 2A with sigma of 0.01 and sigma for terminal atoms of 0.02
C1 \\sim C21 \\sim C2 \\sim C13 \\sim C42 \\sim C43 \\sim C22 \\sim C3 \\sim
C38 \\sim C5 \\sim C9 \\sim C16 \\sim C26 \\sim C20 \\sim C48 \\sim C10 \\sim
C4 \\sim C11 \\sim C14 \\sim C41 \\sim C44 \\sim C15 \\sim C40 \\sim C39 \\sim
C23 \\sim C8 \\sim C45 \\sim C18 \\sim C7 \\sim C6 \\sim C17 \\sim C24 \\sim
C47 \\sim C12 \\sim C25 \\sim C27 \\sim C37 \\sim C46 \\sim C19 \\sim C36 \\sim
C35 \\sim C34 \\sim C49 \\sim C50 \\sim C33 \\sim C32 \\sim C31 \\sim C28 \\sim
C29 \\sim C30: within 3.8A with sigma of 0.01 and sigma for terminal atoms of
0.02
Uanis(N16) \\sim Ueq, Uanis(C49) \\sim Ueq, Uanis(C50) \\sim Ueq: with sigma of
0.01 and sigma for terminal atoms of 0.02
5. Others
 Fixed Sof: O3B(0.5) O3A(0.5) O2B(0.5) O2A(0.5)
6.a Secondary CH2 refined with riding coordinates:
 C36(H36A,H36B), C35(H35A,H35B), C34(H34A,H34B), C33(H33A,H33B), C32(H32A,
 H32B), C31(H31A,H31B), C28(H28A,H28B), C29(H29A,H29B), C30(H30A,H30B)
6.b Aromatic/amide H refined with riding coordinates:
 C38(H38), C16(H16), C26(H26), C20(H20), C48(H48), C10(H10), C11(H11),
 C14(H14), C41(H41), C44(H44), C15(H15), C39(H39), C23(H23), N12(H12), C7(H7),
 C6(H6), C17(H17), C47(H47), C25(H25), N13(H13), C27(H27), C37(H37)
6.c Idealised Me refined as rotating group:
 C4(H4A,H4B,H4C), C8(H8A,H8B,H8C), C12(H12A,H12B,H12C), C46(H46A,H46B,H46C),
 C19(H19A,H19B,H19C), C50(H50A,H50B,H50C)
;
_olex2_submission_special_instructions 'No special instructions were received'

loop_
_space_group_symop_operation_xyz
'x, y, z'
'-x, y, -z+1/2'
'x+1/2, y+1/2, z'
'-x+1/2, y+1/2, -z+1/2'
'-x, -y, -z'
'x, -y, z-1/2'
'-x+1/2, -y+1/2, -z'
'x+1/2, -y+1/2, z-1/2'

loop_
_atom_site_label
_atom_site_type_symbol
_atom_site_fract_x
_atom_site_fract_y
_atom_site_fract_z
_atom_site_U_iso_or_equiv
_atom_site_adp_type
_atom_site_occupancy
_atom_site_site_symmetry_order
_atom_site_calc_flag
_atom_site_refinement_flags_posn
_atom_site_refinement_flags_adp
_atom_site_refinement_flags_occupancy
_atom_site_disorder_assembly
_atom_site_disorder_group
Co1 Co 0.30642(3) 0.58863(3) 0.55547(3) 0.0376(2) Uani 1 1 d . . . . .
Fe1 Fe 0.40144(3) 0.82295(4) 0.48554(3) 0.0375(2) Uani 1 1 d . . . . .
N8 N 0.48400(17) 0.7902(2) 0.49615(17) 0.0439(10) Uani 1 1 d . . . . .
N2 N 0.27465(17) 0.8697(2) 0.46579(17) 0.0434(10) Uani 1 1 d . . . . .
N6 N 0.43021(18) 0.9232(2) 0.46401(17) 0.0455(11) Uani 1 1 d . . . . .
N10 N 0.38667(18) 0.5311(2) 0.56567(16) 0.0443(10) Uani 1 1 d . . . . .
N15 N 0.29776(18) 0.6422(2) 0.62411(16) 0.0440(10) Uani 1 1 d . . . . .
N4 N 0.40460(18) 0.7842(2) 0.41773(17) 0.0444(10) Uani 1 1 d . . . . .
N1 N 0.35111(18) 0.6772(2) 0.52534(17) 0.0434(10) Uani 1 1 d . . . . .
N11 N 0.31204(18) 0.5229(2) 0.49186(17) 0.0461(11) Uani 1 1 d . . . . .
N14 N 0.25959(19) 0.5092(2) 0.59767(16) 0.0447(10) Uani 1 1 d . . . . .
N9 N 0.52142(19) 0.8073(3) 0.45943(19) 0.0525(12) Uani 1 1 d . . . . .
N7 N 0.4748(2) 0.9243(3) 0.43239(19) 0.0543(12) Uani 1 1 d . . . . .
N5 N 0.4510(2) 0.8057(3) 0.39076(18) 0.0555(12) Uani 1 1 d . . . . .
C1 C 0.3713(2) 0.7309(3) 0.5097(2) 0.0400(11) Uani 1 1 d . U . . .
C21 C 0.4005(2) 0.4808(3) 0.5312(2) 0.0512(11) Uani 1 1 d . U . . .
C2 C 0.3221(2) 0.8528(3) 0.4744(2) 0.0411(11) Uani 1 1 d . U . . .
C13 C 0.5158(2) 0.7568(3) 0.5314(2) 0.0498(12) Uani 1 1 d . U . . .
C42 C 0.2591(3) 0.6107(3) 0.6539(2) 0.0523(12) Uani 1 1 d . U . . .
C43 C 0.2345(3) 0.5382(3) 0.6371(2) 0.0509(12) Uani 1 1 d . U . . .
C22 C 0.3594(3) 0.4780(3) 0.4889(2) 0.0549(12) Uani 1 1 d . U . . .
C3 C 0.3944(2) 0.8574(3) 0.5509(2) 0.0485(12) Uani 1 1 d . U . . .
C38 C 0.3216(3) 0.7077(3) 0.6377(2) 0.0566(12) Uani 1 1 d . U . . .
H38 H 0.3478 0.7303 0.6172 0.068 Uiso 1 1 calc R . . . .
C5 C 0.3679(3) 0.7469(3) 0.3873(2) 0.0539(13) Uani 1 1 d . U . . .
C9 C 0.4174(2) 0.9951(3) 0.4736(2) 0.0513(12) Uani 1 1 d . U . . .
N3 N 0.3886(3) 0.8755(3) 0.5909(2) 0.0766(17) Uani 1 1 d . . . . .
C16 C 0.4241(3) 0.5380(3) 0.6028(2) 0.0584(13) Uani 1 1 d . U . . .
H16 H 0.4155 0.5721 0.6270 0.070 Uiso 1 1 calc R . . . .
C26 C 0.2743(3) 0.5240(4) 0.4548(2) 0.0607(13) Uani 1 1 d . U . . .
H26 H 0.2413 0.5536 0.4571 0.073 Uiso 1 1 calc R . . . .
C20 C 0.4496(3) 0.4372(3) 0.5349(3) 0.0594(13) Uani 1 1 d . U . . .
H20 H 0.4570 0.4022 0.5109 0.071 Uiso 1 1 calc R . . . .
C48 C 0.2409(3) 0.4426(3) 0.5819(2) 0.0555(13) Uani 1 1 d . U . . .
H48 H 0.2586 0.4211 0.5554 0.067 Uiso 1 1 calc R . . . .
C10 C 0.4535(3) 1.0407(3) 0.4477(3) 0.0627(15) Uani 1 1 d . U . . .
H10 H 0.4535 1.0926 0.4475 0.075 Uiso 1 1 calc R . . . .
C4 C 0.3137(3) 0.7093(4) 0.4027(3) 0.0631(16) Uani 1 1 d . U . . .
H4A H 0.3232 0.6714 0.4262 0.095 Uiso 1 1 calc GR . . . .
H4B H 0.2945 0.6869 0.3750 0.095 Uiso 1 1 calc GR . . . .
H4C H 0.2883 0.7454 0.4168 0.095 Uiso 1 1 calc GR . . . .
C11 C 0.4893(3) 0.9947(3) 0.4224(3) 0.0631(15) Uani 1 1 d . U . . .
H11 H 0.5185 1.0098 0.4019 0.076 Uiso 1 1 calc R . . . .
C14 C 0.5725(2) 0.7525(3) 0.5173(3) 0.0599(15) Uani 1 1 d . U . . .
H14 H 0.6033 0.7317 0.5351 0.072 Uiso 1 1 calc R . . . .
C41 C 0.2450(3) 0.6433(4) 0.6974(2) 0.0625(13) Uani 1 1 d . U . . .
H41 H 0.2189 0.6198 0.7176 0.075 Uiso 1 1 calc R . . . .
C44 C 0.1892(3) 0.5023(3) 0.6600(2) 0.0598(13) Uani 1 1 d . U . . .
H44 H 0.1722 0.5242 0.6867 0.072 Uiso 1 1 calc R . . . .
C15 C 0.5753(2) 0.7838(3) 0.4731(3) 0.0620(15) Uani 1 1 d . U . . .
H15 H 0.6086 0.7885 0.4550 0.074 Uiso 1 1 calc R . . . .
C40 C 0.2695(3) 0.7107(4) 0.7112(2) 0.0676(14) Uani 1 1 d . U . . .
C39 C 0.3087(3) 0.7430(4) 0.6807(2) 0.0656(14) Uani 1 1 d . U . . .
H39 H 0.3263 0.7881 0.6890 0.079 Uiso 1 1 calc R . . . .
C23 C 0.3695(3) 0.4372(4) 0.4471(2) 0.0638(13) Uani 1 1 d . U . . .
H23 H 0.4028 0.4081 0.4452 0.077 Uiso 1 1 calc R . . . .
C8 C 0.3714(3) 1.0192(3) 0.5075(3) 0.0607(15) Uani 1 1 d . U . . .
H8A H 0.3366 0.9911 0.5010 0.091 Uiso 1 1 calc GR . . . .
H8B H 0.3635 1.0714 0.5029 0.091 Uiso 1 1 calc GR . . . .
H8C H 0.3844 1.0107 0.5403 0.091 Uiso 1 1 calc GR . . . .
N12 N 0.3877(4) 0.3745(5) 0.3529(3) 0.115(3) Uani 1 1 d . U . . .
H12 H 0.4159 0.3752 0.3739 0.138 Uiso 1 1 calc R . . . .
C45 C 0.1695(3) 0.4343(4) 0.6431(2) 0.0631(14) Uani 1 1 d . U . . .
C18 C 0.4875(3) 0.4448(3) 0.5733(3) 0.0624(14) Uani 1 1 d . U . . .
C7 C 0.4424(3) 0.7827(4) 0.3448(3) 0.0719(17) Uani 1 1 d . U . . .
H7 H 0.4672 0.7911 0.3192 0.086 Uiso 1 1 calc R . . . .
C6 C 0.3908(3) 0.7449(4) 0.3419(3) 0.0715(17) Uani 1 1 d . U . . .
H6 H 0.3745 0.7222 0.3144 0.086 Uiso 1 1 calc R . . . .
C17 C 0.4743(3) 0.4986(4) 0.6077(3) 0.0665(15) Uani 1 1 d . U . . .
H17 H 0.4997 0.5075 0.6338 0.080 Uiso 1 1 calc R . . . .
C24 C 0.3306(3) 0.4395(4) 0.4088(3) 0.0734(15) Uani 1 1 d . U . . .
C47 C 0.1962(3) 0.4047(3) 0.6035(2) 0.0636(14) Uani 1 1 d . U . . .
H47 H 0.1841 0.3588 0.5912 0.076 Uiso 1 1 calc R . . . .
C12 C 0.4915(3) 0.7293(4) 0.5776(3) 0.0676(17) Uani 1 1 d . U . . .
H12A H 0.4752 0.7703 0.5950 0.101 Uiso 1 1 calc GR . . . .
H12B H 0.5218 0.7066 0.5970 0.101 Uiso 1 1 calc GR . . . .
H12C H 0.4617 0.6931 0.5706 0.101 Uiso 1 1 calc GR . . . .
C25 C 0.2817(3) 0.4834(4) 0.4130(3) 0.0726(16) Uani 1 1 d . U . . .
H25 H 0.2541 0.4856 0.3878 0.087 Uiso 1 1 calc R . . . .
N13 N 0.2306(4) 0.7143(5) 0.7909(3) 0.112(3) Uani 1 1 d . U . . .
H13 H 0.2178 0.6697 0.7864 0.135 Uiso 1 1 calc R . . . .
C27 C 0.3408(4) 0.4011(5) 0.3625(3) 0.0916(17) Uani 1 1 d . U . . .
H27 H 0.3103 0.3971 0.3399 0.110 Uiso 1 1 calc R . . . .
C37 C 0.2569(4) 0.7467(5) 0.7582(3) 0.0892(16) Uani 1 1 d . U . . .
H37 H 0.2693 0.7955 0.7634 0.107 Uiso 1 1 calc R . . . .
C46 C 0.1193(4) 0.3945(5) 0.6670(3) 0.093(2) Uani 1 1 d . U . . .
H46A H 0.1281 0.3880 0.7009 0.139 Uiso 1 1 calc GR . . . .
H46B H 0.1134 0.3465 0.6521 0.139 Uiso 1 1 calc GR . . . .
H46C H 0.0846 0.4238 0.6630 0.139 Uiso 1 1 calc GR . . . .
C19 C 0.5411(3) 0.3962(4) 0.5794(3) 0.086(2) Uani 1 1 d . U . . .
H19A H 0.5301 0.3480 0.5913 0.129 Uiso 1 1 calc GR . . . .
H19B H 0.5679 0.4192 0.6021 0.129 Uiso 1 1 calc GR . . . .
H19C H 0.5593 0.3906 0.5486 0.129 Uiso 1 1 calc GR . . . .
C36 C 0.2217(5) 0.7526(7) 0.8371(4) 0.128(2) Uani 1 1 d . U . . .
H36A H 0.2382 0.8024 0.8356 0.153 Uiso 1 1 calc R . . . .
H36B H 0.2421 0.7257 0.8629 0.153 Uiso 1 1 calc R . . . .
C35 C 0.1596(6) 0.7583(7) 0.8488(4) 0.136(2) Uani 1 1 d . U . . .
H35A H 0.1449 0.7081 0.8532 0.164 Uiso 1 1 calc R . . . .
H35B H 0.1570 0.7837 0.8798 0.164 Uiso 1 1 calc R . . . .
C34 C 0.1205(6) 0.7968(8) 0.8137(5) 0.150(2) Uani 1 1 d . U . . .
H34A H 0.0809 0.7919 0.8244 0.180 Uiso 1 1 calc R . . . .
H34B H 0.1229 0.7722 0.7825 0.180 Uiso 1 1 calc R . . . .
Cl1B Cl 0.7500 0.7500 0.5000 0.1397(17) Uani 1 2 d S TU P . .
O4 O 0.7082(4) 0.7052(6) 0.4756(5) 0.206(4) Uani 1 1 d . U . . .
O3B O 0.7842(7) 0.7528(11) 0.4554(6) 0.154(5) Uani 0.5 1 d . U . . .
O3A O 0.7167(5) 0.8172(10) 0.4865(7) 0.153(5) Uani 0.5 1 d . U . . .
C49 C 0.6752(10) 1.0084(14) 0.3067(9) 0.242(7) Uani 1 1 d D U . . .
N16 N 0.6440(10) 0.9591(13) 0.3239(8) 0.320(9) Uani 1 1 d D U . . .
C50 C 0.7184(8) 1.0541(9) 0.2878(6) 0.192(6) Uani 1 1 d D U . . .
H50A H 0.7500 1.0237 0.2773 0.288 Uiso 1 1 calc GR . . . .
H50B H 0.7322 1.0880 0.3125 0.288 Uiso 1 1 calc GR . . . .
H50C H 0.7026 1.0819 0.2608 0.288 Uiso 1 1 calc GR . . . .
Cl1A Cl 0.0000 0.5662(4) 0.7500 0.198(3) Uani 1 2 d S TU P . .
O2B O -0.0327(11) 0.6318(13) 0.7338(7) 0.206(4) Uani 0.5 1 d . U . . .
O1 O 0.0021(7) 0.5305(8) 0.7099(4) 0.246(4) Uani 1 1 d . U . . .
O2A O -0.0697(14) 0.5640(14) 0.7671(8) 0.217(4) Uani 0.5 1 d . U . . .
C33 C 0.1342(7) 0.8797(9) 0.8073(5) 0.167(3) Uani 1 1 d . U . . .
H33A H 0.1309 0.9041 0.8385 0.201 Uiso 1 1 calc R . . . .
H33B H 0.1743 0.8843 0.7977 0.201 Uiso 1 1 calc R . . . .
C32 C 0.0985(7) 0.9185(9) 0.7729(6) 0.175(3) Uani 1 1 d . U . . .
H32A H 0.0585 0.9181 0.7831 0.210 Uiso 1 1 calc R . . . .
H32B H 0.1001 0.8942 0.7415 0.210 Uiso 1 1 calc R . . . .
C31 C 0.1194(7) 0.9969(9) 0.7689(5) 0.176(3) Uani 1 1 d D U . . .
H31A H 0.1155 1.0222 0.7998 0.211 Uiso 1 1 calc R . . . .
H31B H 0.1602 0.9972 0.7608 0.211 Uiso 1 1 calc R . . . .
C28 C 0.3955(5) 0.3412(6) 0.3048(4) 0.117(2) Uani 1 1 d D U . . .
H28A H 0.4143 0.2930 0.3084 0.140 Uiso 1 1 calc R . . . .
H28B H 0.3579 0.3335 0.2890 0.140 Uiso 1 1 calc R . . . .
C29 C 0.4297(6) 0.3881(8) 0.2759(5) 0.154(3) Uani 1 1 d D U . . .
H29A H 0.4319 0.3647 0.2442 0.185 Uiso 1 1 calc R . . . .
H29B H 0.4687 0.3878 0.2900 0.185 Uiso 1 1 calc R . . . .
C30 C 0.0861(8) 1.0347(9) 0.7322(6) 0.185(3) Uani 1 1 d D U . . .
H30A H 0.0490 1.0090 0.7319 0.222 Uiso 1 1 calc R . . . .
H30B H 0.1043 1.0202 0.7024 0.222 Uiso 1 1 calc R . . . .
B1 B 0.5008(3) 0.8512(4) 0.4149(3) 0.0588(18) Uani 1 1 d . . . . .
H1 H 0.538(3) 0.867(4) 0.387(2) 0.08(2) Uiso 1 1 d . . . . .

loop_
_atom_site_aniso_label
_atom_site_aniso_U_11
_atom_site_aniso_U_22
_atom_site_aniso_U_33
_atom_site_aniso_U_23
_atom_site_aniso_U_13
_atom_site_aniso_U_12
Co1 0.0309(4) 0.0305(3) 0.0516(4) 0.0009(3) 0.0035(3) 0.0064(3)
Fe1 0.0262(4) 0.0313(4) 0.0551(5) 0.0021(3) 0.0032(3) 0.0043(3)
N8 0.027(2) 0.038(2) 0.067(3) 0.002(2) 0.005(2) 0.0009(17)
N2 0.028(2) 0.036(2) 0.066(3) 0.001(2) 0.0025(19) 0.0039(17)
N6 0.037(2) 0.034(2) 0.065(3) 0.008(2) 0.004(2) -0.0016(18)
N10 0.039(2) 0.042(2) 0.051(3) 0.002(2) 0.003(2) 0.0111(19)
N15 0.036(2) 0.040(2) 0.056(3) -0.004(2) 0.000(2) 0.0017(18)
N4 0.037(2) 0.040(2) 0.057(3) 0.000(2) 0.004(2) 0.0058(19)
N1 0.036(2) 0.033(2) 0.061(3) 0.004(2) 0.003(2) 0.0024(18)
N11 0.037(2) 0.048(3) 0.053(3) -0.005(2) 0.001(2) 0.0018(19)
N14 0.050(3) 0.032(2) 0.052(3) 0.0025(19) 0.001(2) 0.0073(19)
N9 0.035(2) 0.046(3) 0.077(3) 0.004(2) 0.016(2) 0.010(2)
N7 0.040(3) 0.050(3) 0.073(3) 0.012(2) 0.011(2) 0.000(2)
N5 0.055(3) 0.053(3) 0.059(3) 0.001(2) 0.017(2) 0.006(2)
C1 0.027(2) 0.036(2) 0.057(3) -0.002(2) -0.001(2) 0.0084(19)
C21 0.048(2) 0.037(2) 0.069(3) -0.002(2) 0.009(2) 0.010(2)
C2 0.034(2) 0.031(2) 0.059(3) 0.000(2) 0.002(2) 0.0008(19)
C13 0.035(2) 0.033(2) 0.081(3) 0.004(2) -0.007(2) 0.005(2)
C42 0.055(2) 0.047(2) 0.055(3) -0.004(2) 0.006(2) 0.003(2)
C43 0.056(3) 0.043(2) 0.054(3) 0.003(2) 0.005(2) -0.001(2)
C22 0.053(2) 0.043(2) 0.070(3) -0.006(2) 0.010(2) 0.004(2)
C3 0.036(2) 0.040(2) 0.069(3) 0.003(2) 0.002(2) -0.001(2)
C38 0.053(3) 0.052(3) 0.065(3) -0.007(2) 0.002(2) -0.003(2)
C5 0.056(3) 0.047(3) 0.059(3) -0.001(2) -0.008(2) 0.015(2)
C9 0.040(3) 0.040(3) 0.074(3) 0.006(2) -0.004(2) 0.001(2)
N3 0.097(5) 0.065(4) 0.068(4) -0.011(3) 0.016(3) -0.007(3)
C16 0.052(3) 0.052(3) 0.071(3) 0.000(3) -0.001(3) 0.018(2)
C26 0.051(3) 0.063(3) 0.068(3) -0.012(3) 0.003(3) 0.002(2)
C20 0.053(3) 0.041(2) 0.084(3) -0.003(2) 0.006(3) 0.013(2)
C48 0.064(3) 0.036(2) 0.067(3) 0.004(2) 0.008(3) 0.002(2)
C10 0.059(3) 0.040(3) 0.089(4) 0.013(3) -0.004(3) -0.005(3)
C4 0.054(3) 0.056(3) 0.079(4) -0.013(3) -0.013(3) 0.003(3)
C11 0.056(3) 0.048(3) 0.085(4) 0.021(3) 0.008(3) -0.008(3)
C14 0.032(3) 0.040(3) 0.106(4) 0.001(3) -0.009(3) 0.006(2)
C41 0.064(3) 0.064(3) 0.060(3) -0.007(2) 0.006(2) 0.000(2)
C44 0.065(3) 0.055(3) 0.060(3) 0.002(2) 0.009(2) -0.005(2)
C15 0.031(3) 0.048(3) 0.108(4) -0.005(3) 0.006(3) 0.006(2)
C40 0.070(3) 0.069(3) 0.064(3) -0.016(3) -0.001(3) 0.002(3)
C39 0.064(3) 0.063(3) 0.070(3) -0.018(3) -0.001(3) -0.002(3)
C23 0.060(3) 0.057(3) 0.076(3) -0.015(3) 0.009(3) 0.003(2)
C8 0.050(3) 0.036(3) 0.095(4) -0.007(3) 0.001(3) 0.003(2)
N12 0.122(6) 0.121(6) 0.103(5) -0.051(5) -0.003(5) 0.032(5)
C45 0.068(3) 0.052(3) 0.069(3) 0.011(3) 0.006(3) -0.010(3)
C18 0.053(3) 0.048(3) 0.086(3) 0.007(3) 0.003(3) 0.018(2)
C7 0.085(4) 0.074(4) 0.058(4) 0.000(3) 0.011(3) 0.016(3)
C6 0.087(4) 0.072(4) 0.056(3) -0.007(3) -0.007(3) 0.017(3)
C17 0.055(3) 0.062(3) 0.082(3) 0.007(3) -0.005(3) 0.014(3)
C24 0.072(3) 0.070(3) 0.078(3) -0.023(3) 0.006(3) -0.003(3)
C47 0.075(3) 0.040(3) 0.076(3) 0.008(3) 0.005(3) -0.008(3)
C12 0.051(3) 0.065(4) 0.087(4) 0.020(3) -0.012(3) 0.003(3)
C25 0.063(3) 0.083(3) 0.072(3) -0.018(3) -0.001(3) -0.003(3)
N13 0.137(7) 0.129(7) 0.072(4) -0.039(4) 0.011(4) -0.008(5)
C27 0.092(3) 0.091(3) 0.091(3) -0.028(3) 0.007(3) 0.001(3)
C37 0.093(3) 0.094(3) 0.080(3) -0.029(3) 0.010(3) -0.003(3)
C46 0.091(5) 0.089(5) 0.099(5) 0.014(4) 0.021(4) -0.025(4)
C19 0.066(4) 0.065(4) 0.127(6) 0.006(4) -0.004(4) 0.035(3)
C36 0.145(5) 0.140(5) 0.099(4) -0.040(4) 0.022(4) -0.001(4)
C35 0.152(5) 0.148(5) 0.111(5) -0.034(4) 0.035(4) -0.005(5)
C34 0.162(5) 0.160(5) 0.129(5) -0.031(5) 0.026(4) 0.001(5)
Cl1B 0.0701(19) 0.159(3) 0.190(4) -0.093(3) 0.007(2) 0.035(2)
O4 0.144(6) 0.183(7) 0.291(11) -0.106(7) -0.011(6) -0.021(5)
O3B 0.113(7) 0.192(12) 0.157(8) -0.088(9) -0.005(6) 0.034(6)
O3A 0.063(7) 0.167(5) 0.228(13) -0.076(8) -0.021(7) 0.026(5)
C49 0.252(11) 0.250(11) 0.221(10) 0.003(8) -0.016(8) -0.010(8)
N16 0.323(15) 0.321(15) 0.313(14) 0.035(13) -0.033(12) -0.038(13)
C50 0.235(13) 0.185(11) 0.155(10) -0.016(9) -0.016(10) 0.038(10)
Cl1A 0.317(8) 0.162(5) 0.115(4) 0.000 0.012(5) 0.000
O2B 0.319(11) 0.174(7) 0.127(8) 0.018(5) 0.024(7) 0.006(5)
O1 0.361(10) 0.217(8) 0.161(7) -0.054(5) 0.022(7) 0.009(7)
O2A 0.323(9) 0.184(8) 0.145(7) 0.013(6) 0.025(7) -0.014(7)
C33 0.187(6) 0.171(5) 0.146(5) -0.030(5) 0.023(5) 0.007(5)
C32 0.197(7) 0.177(6) 0.152(6) -0.024(6) 0.021(5) 0.010(6)
C31 0.198(7) 0.178(6) 0.154(6) -0.033(6) 0.024(6) 0.014(6)
C28 0.129(5) 0.113(5) 0.110(5) -0.046(4) 0.022(4) 0.003(4)
C29 0.174(7) 0.146(7) 0.145(6) -0.031(6) 0.029(6) -0.004(6)
C30 0.213(7) 0.182(7) 0.161(7) -0.022(6) 0.033(6) 0.022(7)
B1 0.043(4) 0.064(4) 0.070(5) 0.009(4) 0.012(3) 0.007(3)

loop_
_atom_type_symbol
_atom_type_description
_atom_type_scat_dispersion_real
_atom_type_scat_dispersion_imag
_atom_type_scat_source
C C 0.0033 0.0016 'International Tables Vol C Tables 4.2.6.8 and 6.1.1.4'
H H 0.0000 0.0000 'International Tables Vol C Tables 4.2.6.8 and 6.1.1.4'
B B 0.0013 0.0007 'International Tables Vol C Tables 4.2.6.8 and 6.1.1.4'
Cl Cl 0.1484 0.1585 'International Tables Vol C Tables 4.2.6.8 and 6.1.1.4'
Co Co 0.3494 0.9721 'International Tables Vol C Tables 4.2.6.8 and 6.1.1.4'
Fe Fe 0.3463 0.8444 'International Tables Vol C Tables 4.2.6.8 and 6.1.1.4'
N N 0.0061 0.0033 'International Tables Vol C Tables 4.2.6.8 and 6.1.1.4'
O O 0.0106 0.0060 'International Tables Vol C Tables 4.2.6.8 and 6.1.1.4'

loop_
_geom_angle_atom_site_label_1
_geom_angle_atom_site_label_2
_geom_angle_atom_site_label_3
_geom_angle
_geom_angle_site_symmetry_1
_geom_angle_site_symmetry_3
_geom_angle_publ_flag
N2 Co1 N10 168.70(18) 7_566 . ?
N2 Co1 N15 89.18(17) 7_566 . ?
N2 Co1 N11 92.24(17) 7_566 . ?
N2 Co1 N14 86.07(17) 7_566 . ?
N10 Co1 N15 101.56(17) . . ?
N10 Co1 N14 93.05(17) . . ?
N15 Co1 N14 76.03(17) . . ?
N1 Co1 N2 93.62(16) . 7_566 ?
N1 Co1 N10 89.20(17) . . ?
N1 Co1 N15 93.94(17) . . ?
N1 Co1 N11 93.04(18) . . ?
N1 Co1 N14 169.97(17) . . ?
N11 Co1 N10 76.67(17) . . ?
N11 Co1 N15 172.77(17) . . ?
N11 Co1 N14 96.99(17) . . ?
N8 Fe1 N6 89.24(17) . . ?
N4 Fe1 N8 88.76(18) . . ?
N4 Fe1 N6 90.81(19) . . ?
C1 Fe1 N8 92.69(18) . . ?
C1 Fe1 N6 176.0(2) . . ?
C1 Fe1 N4 92.7(2) . . ?
C1 Fe1 C2 86.8(2) . . ?
C2 Fe1 N8 178.8(2) . . ?
C2 Fe1 N6 91.32(19) . . ?
C2 Fe1 N4 90.2(2) . . ?
C3 Fe1 N8 93.4(2) . . ?
C3 Fe1 N6 91.5(2) . . ?
C3 Fe1 N4 176.9(2) . . ?
C3 Fe1 C1 84.9(2) . . ?
C3 Fe1 C2 87.6(2) . . ?
N9 N8 Fe1 115.8(3) . . ?
C13 N8 Fe1 137.3(4) . . ?
C13 N8 N9 106.9(4) . . ?
C2 N2 Co1 172.4(4) . 7_566 ?
N7 N6 Fe1 117.4(3) . . ?
C9 N6 Fe1 136.1(4) . . ?
C9 N6 N7 106.5(4) . . ?
C21 N10 Co1 116.6(4) . . ?
C16 N10 Co1 127.0(4) . . ?
C16 N10 C21 116.3(5) . . ?
C42 N15 Co1 115.4(4) . . ?
C38 N15 Co1 126.3(4) . . ?
C38 N15 C42 117.8(5) . . ?
N5 N4 Fe1 117.2(4) . . ?
C5 N4 Fe1 135.7(4) . . ?
C5 N4 N5 106.6(5) . . ?
C1 N1 Co1 173.2(4) . . ?
C22 N11 Co1 116.3(4) . . ?
C26 N11 Co1 125.3(4) . . ?
C26 N11 C22 118.4(5) . . ?
C43 N14 Co1 114.3(3) . . ?
C48 N14 Co1 125.3(4) . . ?
C48 N14 C43 117.7(5) . . ?
N8 N9 B1 121.2(4) . . ?
C15 N9 N8 108.1(5) . . ?
C15 N9 B1 130.5(5) . . ?
N6 N7 B1 119.9(5) . . ?
C11 N7 N6 109.9(5) . . ?
C11 N7 B1 130.1(5) . . ?
N4 N5 B1 119.7(5) . . ?
C7 N5 N4 109.0(5) . . ?
C7 N5 B1 131.3(6) . . ?
N1 C1 Fe1 176.7(4) . . ?
N10 C21 C22 114.6(5) . . ?
N10 C21 C20 122.2(6) . . ?
C20 C21 C22 123.2(5) . . ?
N2 C2 Fe1 177.3(5) . . ?
N8 C13 C14 109.1(6) . . ?
N8 C13 C12 123.9(5) . . ?
C14 C13 C12 127.0(5) . . ?
N15 C42 C43 115.3(5) . . ?
N15 C42 C41 121.6(6) . . ?
C41 C42 C43 123.1(6) . . ?
N14 C43 C42 115.0(5) . . ?
N14 C43 C44 121.9(5) . . ?
C44 C43 C42 123.2(5) . . ?
N11 C22 C21 115.5(5) . . ?
N11 C22 C23 120.8(6) . . ?
C23 C22 C21 123.5(5) . . ?
N3 C3 Fe1 177.0(5) . . ?
N15 C38 C39 122.8(6) . . ?
N4 C5 C4 124.2(6) . . ?
N4 C5 C6 109.4(6) . . ?
C6 C5 C4 126.3(6) . . ?
N6 C9 C10 109.1(5) . . ?
N6 C9 C8 124.1(5) . . ?
C10 C9 C8 126.7(5) . . ?
N10 C16 C17 124.2(6) . . ?
N11 C26 C25 123.0(6) . . ?
C18 C20 C21 120.8(6) . . ?
N14 C48 C47 122.5(6) . . ?
C11 C10 C9 106.5(5) . . ?
N7 C11 C10 107.9(5) . . ?
C15 C14 C13 107.3(5) . . ?
C42 C41 C40 120.5(6) . . ?
C45 C44 C43 120.0(6) . . ?
C14 C15 N9 108.6(5) . . ?
C41 C40 C37 122.3(7) . . ?
C39 C40 C41 117.9(6) . . ?
C39 C40 C37 119.7(7) . . ?
C40 C39 C38 119.4(6) . . ?
C24 C23 C22 120.3(6) . . ?
C27 N12 C28 119.1(9) . . ?
C44 C45 C46 121.0(7) . . ?
C47 C45 C44 117.5(6) . . ?
C47 C45 C46 121.6(6) . . ?
C20 C18 C17 116.9(6) . . ?
C20 C18 C19 122.2(6) . . ?
C17 C18 C19 120.9(7) . . ?
N5 C7 C6 108.4(6) . . ?
C7 C6 C5 106.6(6) . . ?
C16 C17 C18 119.6(7) . . ?
C23 C24 C25 118.2(6) . . ?
C23 C24 C27 122.6(7) . . ?
C25 C24 C27 119.1(7) . . ?
C45 C47 C48 120.4(6) . . ?
C26 C25 C24 119.3(7) . . ?
C37 N13 C36 119.6(9) . . ?
N12 C27 C24 122.3(9) . . ?
N13 C37 C40 122.7(8) . . ?
N13 C36 C35 112.3(9) . . ?
C34 C35 C36 117.9(11) . . ?
C35 C34 C33 113.9(13) . . ?
O4 Cl1B O4 180.0 . 7_666 ?
O4 Cl1B O3B 90.3(8) 7_666 . ?
O4 Cl1B O3B 89.7(8) . . ?
O4 Cl1B O3B 89.7(8) 7_666 7_666 ?
O4 Cl1B O3B 90.3(8) . 7_666 ?
O4 Cl1B O3A 90.0(7) . 7_666 ?
O4 Cl1B O3A 90.0(7) . . ?
O4 Cl1B O3A 90.0(7) 7_666 . ?
O4 Cl1B O3A 90.0(7) 7_666 7_666 ?
O3B Cl1B O3B 180.0 . 7_666 ?
O3A Cl1B O3B 92.7(9) 7_666 7_666 ?
O3A Cl1B O3B 87.3(9) 7_666 . ?
O3A Cl1B O3B 87.3(9) . 7_666 ?
O3A Cl1B O3B 92.7(9) . . ?
O3A Cl1B O3A 180.0 . 7_666 ?
N16 C49 C50 170(3) . . ?
O2B Cl1A O2B 72.8(18) 2_556 . ?
O2B Cl1A O2A 67.5(12) . . ?
O2B Cl1A O2A 114.9(14) 2_556 . ?
O2B Cl1A O2A 67.5(12) 2_556 2_556 ?
O2B Cl1A O2A 114.9(14) . 2_556 ?
O1 Cl1A O2B 129.6(11) 2_556 . ?
O1 Cl1A O2B 129.6(11) . 2_556 ?
O1 Cl1A O2B 99.7(10) 2_556 2_556 ?
O1 Cl1A O2B 99.7(10) . . ?
O1 Cl1A O1 120.0(14) . 2_556 ?
O1 Cl1A O2A 71.9(9) . 2_556 ?
O1 Cl1A O2A 106.7(11) . . ?
O1 Cl1A O2A 71.9(9) 2_556 . ?
O1 Cl1A O2A 106.7(11) 2_556 2_556 ?
O2A Cl1A O2A 177.3(18) . 2_556 ?
Cl1A O2B O2B 53.6(9) . 2_556 ?
Cl1A O2B O2A 62.4(13) . . ?
O2B O2B O2A 99.0(15) 2_556 . ?
Cl1A O1 O2A 64.8(10) . 2_556 ?
Cl1A O2A O2B 50.2(11) . . ?
Cl1A O2A O1 43.3(9) . 2_556 ?
O2B O2A O1 89.3(17) . 2_556 ?
C32 C33 C34 115.9(15) . . ?
C33 C32 C31 109.1(15) . . ?
C30 C31 C32 109.3(16) . . ?
C29 C28 N12 110.6(10) . . ?
C28 C29 C30 121.1(13) . 7_566 ?
C31 C30 C29 133.9(16) . 7_566 ?
N9 B1 N7 107.8(6) . . ?
N9 B1 N5 106.8(5) . . ?
N7 B1 N5 107.2(5) . . ?

loop_
_geom_bond_atom_site_label_1
_geom_bond_atom_site_label_2
_geom_bond_distance
_geom_bond_site_symmetry_2
_geom_bond_publ_flag
Co1 N2 2.080(4) 7_566 ?
Co1 N10 2.128(4) . ?
Co1 N15 2.136(4) . ?
Co1 N1 2.076(4) . ?
Co1 N11 2.119(5) . ?
Co1 N14 2.145(4) . ?
Fe1 N8 2.004(4) . ?
Fe1 N6 2.009(4) . ?
Fe1 N4 1.997(5) . ?
Fe1 C1 1.915(5) . ?
Fe1 C2 1.921(5) . ?
Fe1 C3 1.914(7) . ?
N8 N9 1.380(6) . ?
N8 C13 1.341(7) . ?
N2 Co1 2.080(4) 7_566 ?
N2 C2 1.152(6) . ?
N6 N7 1.363(6) . ?
N6 C9 1.349(7) . ?
N10 C21 1.355(7) . ?
N10 C16 1.328(7) . ?
N15 C42 1.351(7) . ?
N15 C38 1.344(7) . ?
N4 N5 1.372(6) . ?
N4 C5 1.353(7) . ?
N1 C1 1.156(6) . ?
N11 C22 1.359(7) . ?
N11 C26 1.325(8) . ?
N14 C43 1.348(7) . ?
N14 C48 1.337(7) . ?
N9 C15 1.354(7) . ?
N9 B1 1.524(9) . ?
N7 C11 1.335(7) . ?
N7 B1 1.524(9) . ?
N5 C7 1.343(8) . ?
N5 B1 1.543(9) . ?
C21 C22 1.483(9) . ?
C21 C20 1.375(8) . ?
C13 C14 1.374(8) . ?
C13 C12 1.489(9) . ?
C42 C43 1.485(8) . ?
C42 C41 1.380(8) . ?
C43 C44 1.391(8) . ?
C22 C23 1.389(8) . ?
C3 N3 1.161(8) . ?
C38 C39 1.384(9) . ?
C5 C4 1.490(9) . ?
C5 C6 1.371(9) . ?
C9 C10 1.377(8) . ?
C9 C8 1.494(8) . ?
C16 C17 1.358(8) . ?
C26 C25 1.376(9) . ?
C20 C18 1.362(9) . ?
C48 C47 1.380(8) . ?
C10 C11 1.369(9) . ?
C14 C15 1.345(9) . ?
C41 C40 1.382(9) . ?
C44 C45 1.378(9) . ?
C40 C39 1.376(10) . ?
C40 C37 1.480(10) . ?
C23 C24 1.368(10) . ?
N12 C27 1.215(10) . ?
N12 C28 1.468(11) . ?
C45 C47 1.371(9) . ?
C45 C46 1.523(9) . ?
C18 C17 1.391(9) . ?
C18 C19 1.514(8) . ?
C7 C6 1.367(10) . ?
C24 C25 1.381(10) . ?
C24 C27 1.473(10) . ?
N13 C37 1.242(11) . ?
N13 C36 1.467(11) . ?
C36 C35 1.476(15) . ?
C35 C34 1.476(17) . ?
C34 C33 1.529(18) . ?
Cl1B O4 1.411(9) . ?
Cl1B O4 1.411(9) 7_666 ?
Cl1B O3B 1.477(17) 7_666 ?
Cl1B O3B 1.477(17) . ?
Cl1B O3A 1.469(17) . ?
Cl1B O3A 1.469(17) 7_666 ?
C49 N16 1.241(15) . ?
C49 C50 1.397(14) . ?
Cl1A O2B 1.46(2) 2_556 ?
Cl1A O2B 1.46(2) . ?
Cl1A O1 1.278(11) . ?
Cl1A O1 1.278(11) 2_556 ?
Cl1A O2A 1.68(3) . ?
Cl1A O2A 1.68(3) 2_556 ?
O2B O2B 1.73(5) 2_556 ?
O2B O2A 1.76(3) . ?
O1 O2A 1.77(3) 2_556 ?
O2A O1 1.77(3) 2_556 ?
C33 C32 1.421(18) . ?
C32 C31 1.488(19) . ?
C31 C30 1.427(14) . ?
C28 C29 1.411(12) . ?
C29 C30 1.445(18) 7_566 ?
C30 C29 1.445(18) 7_566 ?

loop_
_smtbx_masks_void_nr
_smtbx_masks_void_average_x
_smtbx_masks_void_average_y
_smtbx_masks_void_average_z
_smtbx_masks_void_volume
_smtbx_masks_void_count_electrons
_smtbx_masks_void_content
1 0.000 0.169 0.250 29.5 1.4 MeCN?
2 0.000 0.321 0.750 140.6 29.3 ?
3 0.000 0.679 0.250 140.6 29.2 ?
4 0.000 0.831 0.750 29.5 1.4 ?
5 0.156 0.081 0.165 12.6 0.0 ?
6 0.156 0.919 0.665 12.6 0.0 ?
7 0.344 0.419 0.835 12.6 0.0 ?
8 0.344 0.581 0.335 12.6 0.0 ?
9 0.500 0.179 0.250 140.6 29.2 ?
10 0.500 0.821 0.750 140.6 29.3 ?
11 0.500 0.331 0.750 29.5 1.4 ?
12 0.500 0.669 0.250 29.5 1.4 ?
13 0.656 0.419 0.665 12.6 0.0 ?
14 0.656 0.581 0.165 12.6 0.0 ?
15 0.844 0.081 0.335 12.6 0.0 ?
16 0.844 0.919 0.835 12.6 0.0 ?
